data_2017551
loop_
_publ_author_name
'Czapik, Agnieszka'
'Konowalska, Hanna'
'Gdaniec, Maria'

_publ_section_title
;
 <i>p</i>-Phenylenediamine and its dihydrate: two-dimensional
 isomorphism and mechanism of the dehydration process, and
 N---H&#x00B7;&#x00B7;&#x00B7;N and N---H&#x00B7;&#x00B7;&#x00B7;\p
 interactions
;
_journal_coeditor_code FG3154
_journal_issue 3
_journal_name_full 'Acta Crystallographica Section C'
_journal_page_first o128
_journal_page_last o132
_journal_paper_doi 10.1107/S010827011000541X
_journal_volume 66
_journal_year 2010
_chemical_formula_iupac 'C6 H8 N2 , 2H2 O'
_chemical_formula_moiety 'C6 H8 N2 , 2H2 O'
_chemical_formula_sum 'C6 H12 N2 O2'
_chemical_formula_weight 144.18
_chemical_name_systematic
;
<i>p</i>-phenylenedimamine dihydrate
;
_space_group_IT_number 62
_symmetry_cell_setting orthorhombic
_symmetry_space_group_name_Hall '-P 2ac 2n'
_symmetry_space_group_name_H-M 'P n m a'
_atom_sites_solution_hydrogens difmap
_atom_sites_solution_primary direct
_atom_sites_solution_secondary difmap
_audit_creation_method SHELXL97
_cell_angle_alpha 90.00
_cell_angle_beta 90.00
_cell_angle_gamma 90.00
_cell_formula_units_Z 4
_cell_length_a 8.8599(8)
_cell_length_b 15.0248(14)
_cell_length_c 5.8952(4)
_cell_measurement_reflns_used 2078
_cell_measurement_temperature 130(2)
_cell_measurement_theta_max 27.57
_cell_measurement_theta_min 2.66
_cell_volume 784.76(11)
_computing_cell_refinement 'CrysAlis RED (Oxford Diffraction, 2007)'
_computing_data_collection 'CrysAlis CCD (Oxford Diffraction, 2007)'
_computing_data_reduction 'CrysAlis RED (Oxford Diffraction, 2007)'
_computing_molecular_graphics
;
ORTEP-3 for Windows (Farrugia, 1997) and Mercury (Macrae <i>et al.</i>,
2006)
;
_computing_publication_material 'SHELXL97 (Sheldrick, 2008)'
_computing_structure_refinement 'SHELXL97 (Sheldrick, 2008)'
_computing_structure_solution 'SHELXS97 (Sheldrick, 2008)'
_diffrn_ambient_temperature 130(2)
_diffrn_detector_area_resol_mean 0
_diffrn_measured_fraction_theta_full 0.998
_diffrn_measured_fraction_theta_max 0.998
_diffrn_measurement_device_type 'Kuma KM4CCD \k geometry'
_diffrn_measurement_method \w
_diffrn_radiation_monochromator graphite
_diffrn_radiation_source 'fine-focus sealed tube'
_diffrn_radiation_type MoK\a
_diffrn_radiation_wavelength 0.71073
_diffrn_reflns_av_R_equivalents 0.0247
_diffrn_reflns_av_sigmaI/netI 0.0223
_diffrn_reflns_limit_h_max 11
_diffrn_reflns_limit_h_min -10
_diffrn_reflns_limit_k_max 18
_diffrn_reflns_limit_k_min -18
_diffrn_reflns_limit_l_max 6
_diffrn_reflns_limit_l_min -7
_diffrn_reflns_number 3790
_diffrn_reflns_theta_full 26.36
_diffrn_reflns_theta_max 26.36
_diffrn_reflns_theta_min 4.15
_diffrn_standards_decay_% 0
_diffrn_standards_interval_count 0
_diffrn_standards_interval_time 0
_diffrn_standards_number 0
_exptl_absorpt_coefficient_mu 0.092
_exptl_absorpt_correction_T_max 0.980
_exptl_absorpt_correction_T_min 0.929
_exptl_absorpt_correction_type multi-scan
_exptl_absorpt_process_details '(CrysAlis RED; Oxford Diffraction, 2007)'
_exptl_crystal_colour 'pale pink'
_exptl_crystal_density_diffrn 1.220
_exptl_crystal_density_method 'not measured'
_exptl_crystal_description plate
_exptl_crystal_F_000 312
_exptl_crystal_size_max 0.5
_exptl_crystal_size_mid 0.4
_exptl_crystal_size_min 0.2
_refine_diff_density_max 0.170
_refine_diff_density_min -0.170
_refine_ls_extinction_method none
_refine_ls_goodness_of_fit_ref 1.062
_refine_ls_hydrogen_treatment refall
_refine_ls_matrix_type full
_refine_ls_number_parameters 75
_refine_ls_number_reflns 830
_refine_ls_number_restraints 0
_refine_ls_restrained_S_all 1.062
_refine_ls_R_factor_all 0.0442
_refine_ls_R_factor_gt 0.0317
_refine_ls_shift/su_max 0.001
_refine_ls_shift/su_mean 0.000
_refine_ls_structure_factor_coef Fsqd
_refine_ls_weighting_details 'calc w = 1/[\s^2^(Fo^2^)+(0.0538P)^2^+0.0295P] where P=(Fo^2^+2Fc^2^)/3'
_refine_ls_weighting_scheme calc
_refine_ls_wR_factor_gt 0.0791
_refine_ls_wR_factor_ref 0.0859
_reflns_number_gt 662
_reflns_number_total 830
_reflns_threshold_expression I>2\s(I)
_cod_data_source_file fg3154.cif
_cod_data_source_block I
_cod_original_sg_symbol_H-M 'P nma'
_cod_database_code 2017551
_cod_database_fobs_code 2017551

loop_
_symmetry_equiv_pos_as_xyz
'x, y, z'
'-x+1/2, -y, z+1/2'
'x+1/2, -y+1/2, -z+1/2'
'-x, y+1/2, -z'
'-x, -y, -z'
'x-1/2, y, -z-1/2'
'-x-1/2, y-1/2, z-1/2'
'x, -y-1/2, z'

loop_
_atom_site_type_symbol
_atom_site_label
_atom_site_fract_x
_atom_site_fract_y
_atom_site_fract_z
_atom_site_U_iso_or_equiv
_atom_site_adp_type
_atom_site_calc_flag
_atom_site_refinement_flags
_atom_site_occupancy
_atom_site_disorder_assembly
_atom_site_disorder_group
N N1 0.28730(11) 0.10580(7) 0.76484(18) 0.0202(3) Uani d . 1 . .
H H2N1 0.2198(17) 0.0747(10) 0.679(2) 0.039(4) Uiso d . 1 . .
H H1N1 0.2388(17) 0.1418(10) 0.856(3) 0.033(4) Uiso d . 1 . .
C C1 0.39237(12) 0.05210(7) 0.88402(19) 0.0170(3) Uani d . 1 . .
C C2 0.43837(13) -0.03003(8) 0.7984(2) 0.0190(3) Uani d . 1 . .
H H2 0.3989(13) -0.0515(8) 0.655(2) 0.024(3) Uiso d . 1 . .
C C3 0.54413(13) -0.08137(8) 0.9126(2) 0.0191(3) Uani d . 1 . .
H H3 0.5743(14) -0.1379(9) 0.850(2) 0.021(3) Uiso d . 1 . .
O O1 0.35339(14) 0.2500 0.4633(2) 0.0230(3) Uani d S 1 . .
H H1O1 0.3431(15) 0.2978(11) 0.552(3) 0.048(5) Uiso d . 1 . .
O O2 0.66776(15) 0.2500 0.4291(2) 0.0235(3) Uani d S 1 . .
H H2O2 0.712(3) 0.2500 0.283(4) 0.052(7) Uiso d S 1 . .
H H1O2 0.574(3) 0.2500 0.421(4) 0.056(8) Uiso d S 1 . .

loop_
_atom_site_aniso_label
_atom_site_aniso_U_11
_atom_site_aniso_U_22
_atom_site_aniso_U_33
_atom_site_aniso_U_12
_atom_site_aniso_U_13
_atom_site_aniso_U_23
N1 0.0202(6) 0.0188(5) 0.0215(6) 0.0008(5) -0.0031(5) -0.0012(4)
C1 0.0155(6) 0.0176(6) 0.0180(6) -0.0024(5) 0.0019(5) 0.0025(5)
C2 0.0201(6) 0.0207(6) 0.0164(6) -0.0026(5) -0.0008(5) -0.0032(5)
C3 0.0203(6) 0.0163(6) 0.0205(7) -0.0002(5) 0.0023(5) -0.0041(5)
O1 0.0267(7) 0.0212(7) 0.0209(7) 0.000 0.0021(5) 0.000
O2 0.0202(7) 0.0261(7) 0.0243(7) 0.000 -0.0006(6) 0.000

loop_
_atom_type_symbol
_atom_type_description
_atom_type_scat_dispersion_real
_atom_type_scat_dispersion_imag
_atom_type_scat_source
C C 0.0033 0.0016 'International Tables Vol C Tables 4.2.6.8 and 6.1.1.4'
H H 0.0000 0.0000 'International Tables Vol C Tables 4.2.6.8 and 6.1.1.4'
N N 0.0061 0.0033 'International Tables Vol C Tables 4.2.6.8 and 6.1.1.4'
O O 0.0106 0.0060 'International Tables Vol C Tables 4.2.6.8 and 6.1.1.4'

loop_
_geom_angle_atom_site_label_1
_geom_angle_atom_site_label_2
_geom_angle_atom_site_label_3
_geom_angle_site_symmetry_1
_geom_angle_site_symmetry_3
_geom_angle
_geom_angle_publ_flag
C1 N1 H2N1 . . 114.4(9) ?
C1 N1 H1N1 . . 111.6(10) ?
H2N1 N1 H1N1 . . 109.7(13) ?
C2 C1 C3 . 5_657 118.17(11) ?
C2 C1 N1 . . 121.07(11) ?
C3 C1 N1 5_657 . 120.73(11) ?
C3 C2 C1 . . 120.92(11) ?
C3 C2 H2 . . 118.8(7) ?
C1 C2 H2 . . 120.3(7) ?
C2 C3 C1 . 5_657 120.91(11) ?
C2 C3 H3 . . 119.4(7) ?
C1 C3 H3 5_657 . 119.7(7) ?
H2O2 O2 H1O2 . . 111(2) ?

loop_
_geom_bond_atom_site_label_1
_geom_bond_atom_site_label_2
_geom_bond_site_symmetry_2
_geom_bond_distance
_geom_bond_publ_flag
N1 C1 . 1.4182(14) ?
N1 H2N1 . 0.912(16) ?
N1 H1N1 . 0.877(16) ?
C1 C2 . 1.3942(16) ?
C1 C3 5_657 1.3957(16) ?
C2 C3 . 1.3877(17) ?
C2 H2 . 0.969(13) ?
C3 H3 . 0.965(13) ?
O1 H1O1 . 0.894(17) ?
O2 H2O2 . 0.95(3) ?
O2 H1O2 . 0.83(3) ?

loop_
_geom_hbond_atom_site_label_D
_geom_hbond_atom_site_label_H
_geom_hbond_atom_site_label_A
_geom_hbond_site_symmetry_A
_geom_hbond_distance_DH
_geom_hbond_distance_HA
_geom_hbond_distance_DA
_geom_hbond_angle_DHA
N1 H1N1 O2 6_557 0.877(16) 2.153(17) 3.0120(14) 166.1(13)
O1 H1O1 N1 8_565 0.894(17) 1.978(17) 2.8629(13) 170.2(14)
O2 H2O2 O1 6_656 0.95(3) 1.92(3) 2.8383(19) 164(2)
O2 H1O2 O1 . 0.83(3) 1.97(3) 2.7925(19) 169(3)
N1 H2N1 Cg 2_554 0.912(16) 2.48(2) 3.383(2) 169(2)
